data_1525239
loop_
_publ_author_name
'Schwedes, B.'
'Hoppe, R.'

_publ_section_title
;
 Zur Kenntnis von Na3 Bi O4 und Na3 Sb O4
;
_journal_name_full 'Zeitschrift fuer Anorganische und Allgemeine Chemie'
_journal_page_first 136
_journal_page_last 148
_journal_volume 393
_journal_year 1972
_chemical_formula_sum 'Bi Na3 O4'
_chemical_name_systematic 'Na3 (Bi O4)'
_space_group_IT_number 13
_symmetry_space_group_name_Hall '-P 2yc'
_symmetry_space_group_name_H-M 'P 1 2/c 1'
_cell_angle_alpha 90
_cell_angle_beta 109.8
_cell_angle_gamma 90
_cell_formula_units_Z 2
_cell_length_a 5.871
_cell_length_b 6.696
_cell_length_c 5.659
_cell_volume 209.316
_citation_journal_id_ASTM ZAACAB
_cod_data_source_file Schwedes_ZAACAB_1972_1683.cif
_cod_data_source_block Bi1Na3O4
_cod_original_cell_volume 209.3157
_cod_original_formula_sum 'Bi1 Na3 O4'
_cod_database_code 1525239

loop_
_symmetry_equiv_pos_as_xyz
x,y,z
-x,y,-z+1/2
-x,-y,-z
x,-y,z-1/2

loop_
_atom_site_label
_atom_site_type_symbol
_atom_site_fract_x
_atom_site_fract_y
_atom_site_fract_z
_atom_site_occupancy
_atom_site_U_iso_or_equiv
O1 O-2 0.203 0.103 0 1 0.0
Bi1 Bi+5 0 0.136 0.25 1 0.0
O2 O-2 0.232 0.342 0.471 1 0.0
Na1 Na+1 0 0.619 0.25 1 0.0
Na2 Na+1 0.5 0.874 0.25 1 0.0
Na3 Na+1 0.5 0.394 0.25 1 0.0
